data_7151458
loop_
_publ_author_name
'Schulte, J. Hilko'
'Werz, Daniel B.'
'Rominger, Frank'
'Gleiter, Rolf'

_publ_section_title
;
 Syntheses and solid state structures of cyclic diynes with two
 chalcogen centres ? a competition between weak interactions
;
_journal_issue 15
_journal_name_full 'Organic &amp;  Biomolecular Chemistry'
_journal_page_first 2788
_journal_paper_doi 10.1039/b303653g
_journal_volume 1
_journal_year 2003
_chemical_formula_sum 'C12 H16 S2'
_chemical_formula_weight 224.37
_chemical_name_systematic
;
?
;
_space_group_IT_number 7
_symmetry_cell_setting monoclinic
_symmetry_space_group_name_Hall 'P -2yc'
_symmetry_space_group_name_H-M 'P 1 c 1'
_atom_sites_solution_hydrogens geom
_atom_sites_solution_primary direct
_atom_sites_solution_secondary difmap
_audit_creation_method SHELXL-97
_cell_angle_alpha 90.00
_cell_angle_beta 96.2740(10)
_cell_angle_gamma 90.00
_cell_formula_units_Z 2
_cell_length_a 4.54020(10)
_cell_length_b 13.4819(2)
_cell_length_c 9.7130(2)
_cell_measurement_temperature 200(2)
_cell_volume 590.98(2)
_computing_cell_refinement 'Bruker SMART'
_computing_data_collection 'Bruker SMART'
_computing_data_reduction 'Bruker SHELXTL'
_computing_molecular_graphics 'Bruker SHELXTL'
_computing_publication_material 'Bruker SHELXTL'
_computing_structure_refinement 'SHELXL-97 (Sheldrick, 1997)'
_computing_structure_solution 'SHELXS-97 (Sheldrick, 1990)'
_diffrn_ambient_temperature 200(2)
_diffrn_measured_fraction_theta_full 1.000
_diffrn_measured_fraction_theta_max 1.000
_diffrn_measurement_device_type 'CCD area detector'
_diffrn_measurement_method 'phi and omega scans'
_diffrn_radiation_monochromator graphite
_diffrn_radiation_source 'fine-focus sealed tube'
_diffrn_radiation_type MoK\a
_diffrn_radiation_wavelength 0.71073
_diffrn_reflns_av_R_equivalents 0.0190
_diffrn_reflns_av_sigmaI/netI 0.0258
_diffrn_reflns_limit_h_max 5
_diffrn_reflns_limit_h_min -5
_diffrn_reflns_limit_k_max 17
_diffrn_reflns_limit_k_min -17
_diffrn_reflns_limit_l_max 12
_diffrn_reflns_limit_l_min -12
_diffrn_reflns_number 6006
_diffrn_reflns_theta_full 27.45
_diffrn_reflns_theta_max 27.45
_diffrn_reflns_theta_min 1.51
_exptl_absorpt_coefficient_mu 0.410
_exptl_absorpt_correction_T_max 1.00
_exptl_absorpt_correction_T_min 0.94
_exptl_absorpt_correction_type multi-scan
_exptl_absorpt_process_details 'Blessing, Acta Cryst. (1995) A51 33-38.'
_exptl_crystal_colour colorless
_exptl_crystal_density_diffrn 1.261
_exptl_crystal_density_method 'not measured'
_exptl_crystal_description polyhedron
_exptl_crystal_F_000 240
_exptl_crystal_size_max 1.00
_exptl_crystal_size_mid .14
_exptl_crystal_size_min .11
_refine_diff_density_max 0.201
_refine_diff_density_min -0.131
_refine_diff_density_rms 0.034
_refine_ls_abs_structure_details 'Flack H D (1983), Acta Cryst. A39, 876-881'
_refine_ls_abs_structure_Flack 0.00(11)
_refine_ls_extinction_method none
_refine_ls_goodness_of_fit_ref 1.058
_refine_ls_hydrogen_treatment constr
_refine_ls_matrix_type full
_refine_ls_number_parameters 128
_refine_ls_number_reflns 2671
_refine_ls_number_restraints 2
_refine_ls_restrained_S_all 1.058
_refine_ls_R_factor_all 0.0254
_refine_ls_R_factor_gt 0.0238
_refine_ls_shift/su_max 0.007
_refine_ls_shift/su_mean 0.002
_refine_ls_structure_factor_coef Fsqd
_refine_ls_weighting_details 'calc w=1/[\s^2^(Fo^2^)+(0.0363P)^2^+0.0529P] where P=(Fo^2^+2Fc^2^)/3'
_refine_ls_weighting_scheme calc
_refine_ls_wR_factor_gt 0.0620
_refine_ls_wR_factor_ref 0.0630
_reflns_number_gt 2579
_reflns_number_total 2671
_reflns_threshold_expression >2sigma(I)
_cod_data_source_file b303653g.txt
_cod_data_source_block hse13_(in_paper_5S23)
_cod_depositor_comments
;
The following automatic conversions were performed:
'_symmetry_cell_setting' value 'Monoclinic' changed to 'monoclinic'
according to '/home/saulius/struct/CIF-dictionaries/cif_core.dic'
dictionary named 'cif_core.dic' version 2.4.1 from 2010-06-29.

Automatic conversion script
Id: cif_fix_enum 1527 2010-12-29 10:47:43Z saulius 
;
_cod_original_sg_symbol_H-M Pc
_cod_database_code 7151458

loop_
_symmetry_equiv_pos_as_xyz
'x, y, z'
'x, -y, z+1/2'

loop_
_atom_site_label
_atom_site_type_symbol
_atom_site_fract_x
_atom_site_fract_y
_atom_site_fract_z
_atom_site_U_iso_or_equiv
_atom_site_adp_type
_atom_site_occupancy
_atom_site_symmetry_multiplicity
_atom_site_calc_flag
_atom_site_refinement_flags
_atom_site_disorder_assembly
_atom_site_disorder_group
S1 S 0.64860(7) 0.80367(3) 0.54770(4) 0.03212(10) Uani 1 1 d . . .
S2 S 0.55227(9) 0.49176(2) 0.16772(4) 0.03592(11) Uani 1 1 d . . .
C2 C 0.4826(3) 0.87472(11) 0.41846(15) 0.0260(3) Uani 1 1 d . . .
C3 C 0.3595(3) 0.92575(11) 0.32926(15) 0.0276(3) Uani 1 1 d . . .
C4 C 0.2075(4) 0.98692(12) 0.21712(17) 0.0345(4) Uani 1 1 d . . .
H4A H 0.3575 1.0209 0.1673 0.041 Uiso 1 1 calc R . .
H4B H 0.0881 1.0384 0.2579 0.041 Uiso 1 1 calc R . .
C5 C 0.0029(4) 0.92414(11) 0.11294(16) 0.0316(3) Uani 1 1 d . . .
H5A H -0.1475 0.8907 0.1632 0.038 Uiso 1 1 calc R . .
H5B H -0.1030 0.9690 0.0435 0.038 Uiso 1 1 calc R . .
C6 C 0.1680(3) 0.84622(10) 0.03807(15) 0.0247(3) Uani 1 1 d . . .
H6A H 0.3119 0.8798 -0.0158 0.030 Uiso 1 1 calc R . .
H6B H 0.2811 0.8032 0.1076 0.030 Uiso 1 1 calc R . .
C7 C -0.0361(3) 0.78192(11) -0.05924(15) 0.0276(3) Uani 1 1 d . . .
H7A H -0.1465 0.8250 -0.1296 0.033 Uiso 1 1 calc R . .
H7B H -0.1825 0.7495 -0.0056 0.033 Uiso 1 1 calc R . .
C8 C 0.1288(4) 0.70098(11) -0.13417(15) 0.0292(3) Uani 1 1 d . . .
H8A H -0.0149 0.6647 -0.1998 0.035 Uiso 1 1 calc R . .
H8B H 0.2759 0.7328 -0.1881 0.035 Uiso 1 1 calc R . .
C9 C 0.2812(3) 0.63028(11) -0.03445(15) 0.0284(3) Uani 1 1 d . . .
C10 C 0.4003(3) 0.57432(11) 0.04997(15) 0.0273(3) Uani 1 1 d . . .
C12 C 0.7927(3) 0.57166(12) 0.28159(16) 0.0309(3) Uani 1 1 d . . .
H12A H 0.9061 0.5303 0.3531 0.037 Uiso 1 1 calc R . .
H12B H 0.9367 0.6044 0.2268 0.037 Uiso 1 1 calc R . .
C13 C 0.6256(3) 0.65060(11) 0.35254(15) 0.0229(3) Uani 1 1 d . . .
H13A H 0.4785 0.6186 0.4062 0.027 Uiso 1 1 calc R . .
H13B H 0.5174 0.6939 0.2818 0.027 Uiso 1 1 calc R . .
C14 C 0.8378(3) 0.71317(11) 0.44926(16) 0.0269(3) Uani 1 1 d . . .
H14A H 0.9755 0.7485 0.3939 0.032 Uiso 1 1 calc R . .
H14B H 0.9572 0.6687 0.5146 0.032 Uiso 1 1 calc R . .

loop_
_atom_site_aniso_label
_atom_site_aniso_U_11
_atom_site_aniso_U_22
_atom_site_aniso_U_33
_atom_site_aniso_U_23
_atom_site_aniso_U_13
_atom_site_aniso_U_12
S1 0.0451(2) 0.02915(19) 0.02051(16) -0.00303(14) -0.00348(13) 0.00200(15)
S2 0.0533(2) 0.02263(17) 0.02978(18) -0.00383(16) -0.00442(16) 0.00795(18)
C2 0.0318(8) 0.0228(7) 0.0234(6) -0.0049(5) 0.0025(6) -0.0018(5)
C3 0.0343(8) 0.0238(6) 0.0251(7) -0.0053(5) 0.0050(6) 0.0001(6)
C4 0.0489(10) 0.0270(7) 0.0267(7) 0.0017(6) 0.0001(7) 0.0130(7)
C5 0.0324(7) 0.0326(8) 0.0288(7) 0.0027(6) -0.0007(6) 0.0105(6)
C6 0.0240(7) 0.0252(6) 0.0240(7) 0.0010(5) -0.0009(5) 0.0015(5)
C7 0.0254(7) 0.0279(7) 0.0275(7) 0.0055(6) -0.0060(6) -0.0029(6)
C8 0.0394(9) 0.0253(7) 0.0206(7) 0.0003(5) -0.0067(6) -0.0058(6)
C9 0.0353(8) 0.0252(7) 0.0238(7) -0.0066(5) -0.0004(6) -0.0070(6)
C10 0.0353(8) 0.0249(7) 0.0215(6) -0.0054(5) 0.0020(6) -0.0011(6)
C12 0.0312(8) 0.0312(8) 0.0288(7) -0.0036(6) -0.0032(6) 0.0094(6)
C13 0.0246(7) 0.0225(6) 0.0207(6) -0.0001(5) -0.0015(5) 0.0017(5)
C14 0.0266(7) 0.0272(7) 0.0261(7) 0.0002(5) -0.0014(6) 0.0013(6)

loop_
_atom_type_symbol
_atom_type_description
_atom_type_scat_dispersion_real
_atom_type_scat_dispersion_imag
_atom_type_scat_source
C C 0.0033 0.0016 'International Tables Vol C Tables 4.2.6.8 and 6.1.1.4'
H H 0.0000 0.0000 'International Tables Vol C Tables 4.2.6.8 and 6.1.1.4'
S S 0.1246 0.1234 'International Tables Vol C Tables 4.2.6.8 and 6.1.1.4'

loop_
_geom_angle_atom_site_label_1
_geom_angle_atom_site_label_2
_geom_angle_atom_site_label_3
_geom_angle
_geom_angle_site_symmetry_1
_geom_angle_site_symmetry_3
_geom_angle_publ_flag
C2 S1 C14 100.80(7) . . ?
C10 S2 C12 101.25(7) . . ?
C3 C2 S1 178.24(13) . . ?
C2 C3 C4 178.78(15) . . ?
C3 C4 C5 112.06(12) . . ?
C6 C5 C4 113.45(13) . . ?
C7 C6 C5 113.09(12) . . ?
C6 C7 C8 113.61(12) . . ?
C9 C8 C7 111.25(12) . . ?
C10 C9 C8 177.82(15) . . ?
C9 C10 S2 177.02(14) . . ?
C13 C12 S2 113.27(10) . . ?
C12 C13 C14 110.77(12) . . ?
C13 C14 S1 113.04(10) . . ?

loop_
_geom_bond_atom_site_label_1
_geom_bond_atom_site_label_2
_geom_bond_distance
_geom_bond_site_symmetry_2
_geom_bond_publ_flag
S1 C2 1.6896(15) . ?
S1 C14 1.8221(15) . ?
S2 C10 1.6884(15) . ?
S2 C12 1.8199(16) . ?
C2 C3 1.196(2) . ?
C3 C4 1.476(2) . ?
C4 C5 1.549(2) . ?
C5 C6 1.521(2) . ?
C6 C7 1.5206(19) . ?
C7 C8 1.549(2) . ?
C8 C9 1.476(2) . ?
C9 C10 1.199(2) . ?
C12 C13 1.516(2) . ?
C13 C14 1.525(2) . ?

loop_
_cod_related_entry_id
_cod_related_entry_database
_cod_related_entry_code
1 ChemSpider 9920992
